data_4088371
loop_
_publ_author_name
'Braunschweig, Holger'
'Dewhurst, Rian D.'
'Schneider, Christoph'

_publ_section_title
;
 Steric Control between Neutral Metal-Only Lewis Pairs and
 Metal-Stabilized Gallenium and Gallinium Cations
;
_journal_issue 7
_journal_name_full Organometallics
_journal_page_first 1002
_journal_paper_doi 10.1021/acs.organomet.6b00045
_journal_volume 35
_journal_year 2016
_chemical_formula_moiety 'C55 H92 Fe2 O5 P4'
_chemical_formula_sum 'C55 H92 Fe2 O5 P4'
_chemical_formula_weight 1068.87
_space_group_IT_number 2
_space_group_name_Hall '-P 1'
_space_group_name_H-M_alt 'P -1'
_symmetry_cell_setting triclinic
_symmetry_space_group_name_Hall '-P 1'
_symmetry_space_group_name_H-M 'P -1'
_atom_sites_solution_hydrogens geom
_atom_sites_solution_primary direct
_atom_sites_solution_secondary difmap
_audit_creation_method SHELXL-97
_cell_angle_alpha 82.724(14)
_cell_angle_beta 76.397(12)
_cell_angle_gamma 85.928(16)
_cell_formula_units_Z 2
_cell_length_a 10.900(4)
_cell_length_b 12.120(4)
_cell_length_c 21.564(7)
_cell_measurement_reflns_used 9847
_cell_measurement_temperature 100(2)
_cell_measurement_theta_max 26.78
_cell_measurement_theta_min 2.44
_cell_volume 2744.1(16)
_computing_cell_refinement 'Saint+ ver. 8.18C (Bruker AXS)'
_computing_data_collection 'APEX2 ver. 2012.4-3 (Bruker AXS)'
_computing_data_reduction 'Saint+ ver. 8.18C (Bruker AXS)'
_computing_molecular_graphics 'XP ver. 5.1 (Bruker AXS, 1998)'
_computing_publication_material 'SHELXL-97 (Sheldrick, 2008)'
_computing_structure_refinement 'SHELXL-97 (Sheldrick, 1997)'
_computing_structure_solution 'SHELXS-97 (Sheldrick, 1990)'
_diffrn_ambient_temperature 100(2)
_diffrn_detector_area_resol_mean 8.333
_diffrn_measured_fraction_theta_full 0.995
_diffrn_measured_fraction_theta_max 0.991
_diffrn_measurement_device_type 'Bruker D8 Quest'
_diffrn_measurement_method '\f and \w scans'
_diffrn_radiation_monochromator 'multi-layer mirror'
_diffrn_radiation_source 'ImS micro-focus sealed X-ray tube'
_diffrn_radiation_type MoK\a
_diffrn_radiation_wavelength 0.71073
_diffrn_reflns_av_R_equivalents 0.0489
_diffrn_reflns_av_sigmaI/netI 0.0432
_diffrn_reflns_limit_h_max 13
_diffrn_reflns_limit_h_min -13
_diffrn_reflns_limit_k_max 15
_diffrn_reflns_limit_k_min -15
_diffrn_reflns_limit_l_max 27
_diffrn_reflns_limit_l_min -27
_diffrn_reflns_number 45089
_diffrn_reflns_theta_full 26.00
_diffrn_reflns_theta_max 26.76
_diffrn_reflns_theta_min 2.35
_exptl_absorpt_coefficient_mu 0.690
_exptl_absorpt_correction_T_max 0.7454
_exptl_absorpt_correction_T_min 0.6823
_exptl_absorpt_correction_type multi-scan
_exptl_absorpt_process_details 'Sadabs 2008/1 (Bruker 2008)'
_exptl_crystal_colour red
_exptl_crystal_density_diffrn 1.294
_exptl_crystal_density_method 'not measured'
_exptl_crystal_description block
_exptl_crystal_F_000 1148
_exptl_crystal_size_max 0.21
_exptl_crystal_size_mid 0.17
_exptl_crystal_size_min 0.10
_refine_diff_density_max 0.440
_refine_diff_density_min -0.395
_refine_diff_density_rms 0.064
_refine_ls_extinction_method none
_refine_ls_goodness_of_fit_ref 1.007
_refine_ls_hydrogen_treatment constr
_refine_ls_matrix_type full
_refine_ls_number_parameters 595
_refine_ls_number_reflns 11593
_refine_ls_number_restraints 0
_refine_ls_restrained_S_all 1.007
_refine_ls_R_factor_all 0.0553
_refine_ls_R_factor_gt 0.0355
_refine_ls_shift/su_max 0.001
_refine_ls_shift/su_mean 0.000
_refine_ls_structure_factor_coef Fsqd
_refine_ls_weighting_details 'calc w=1/[\s^2^(Fo^2^)+(0.0393P)^2^+2.1735P] where P=(Fo^2^+2Fc^2^)/3'
_refine_ls_weighting_scheme calc
_refine_ls_wR_factor_gt 0.0825
_refine_ls_wR_factor_ref 0.0896
_reflns_number_gt 9124
_reflns_number_total 11593
_reflns_threshold_expression >2sigma(I)
_cod_data_source_file 6a.cif
_cod_data_source_block 6a
_cod_depositor_comments
;
The following automatic conversions were performed:

data item '_symmetry_cell_setting' value 'Triclinic' was changed to
'triclinic' in accordance with the
/home/saulius/struct/COD-crude-data/automatic-downloads/DataCite-retrospective/ACS/depositions/lib/dictionaries/cif_core.dic
dictionary named 'cif_core.dic' version 2.4.2 last updated on
2011-04-26.

Automatic conversion script
Id: cif_fix_values 6909 2019-04-08 15:41:33Z antanas 
;
_cod_original_cell_volume 2744.0(16)
_cod_original_sg_symbol_H-M P-1
_cod_database_code 4088371

loop_
_symmetry_equiv_pos_as_xyz
'x, y, z'
'-x, -y, -z'

loop_
_atom_site_label
_atom_site_type_symbol
_atom_site_fract_x
_atom_site_fract_y
_atom_site_fract_z
_atom_site_U_iso_or_equiv
_atom_site_adp_type
_atom_site_occupancy
_atom_site_symmetry_multiplicity
_atom_site_calc_flag
_atom_site_refinement_flags
Fe1 Fe 0.63325(3) 0.09856(2) 0.237987(14) 0.01139(7) Uani 1 1 d .
O1 O 0.45032(13) 0.10163(13) 0.36207(7) 0.0165(3) Uani 1 1 d .
P1 P 0.68689(5) 0.27033(4) 0.24872(2) 0.01147(11) Uani 1 1 d .
C1 C 0.47804(18) 0.11738(17) 0.30478(10) 0.0133(4) Uani 1 1 d .
Fe2 Fe 0.38883(3) 0.17153(2) 0.234645(14) 0.01144(7) Uani 1 1 d .
O2 O 0.86856(14) 0.03213(13) 0.27712(8) 0.0221(4) Uani 1 1 d .
P2 P 0.59295(5) -0.08240(5) 0.25573(3) 0.01224(11) Uani 1 1 d .
C2 C 0.77181(19) 0.05724(17) 0.26332(10) 0.0147(4) Uani 1 1 d .
C3 C 0.6712(2) 0.10574(18) 0.15164(10) 0.0172(5) Uani 1 1 d .
P3 P 0.32953(5) -0.00132(4) 0.23034(2) 0.01176(11) Uani 1 1 d .
O3 O 0.70084(17) 0.10782(14) 0.09640(7) 0.0272(4) Uani 1 1 d .
C4 C 0.4274(2) 0.21223(18) 0.14929(11) 0.0178(5) Uani 1 1 d .
P4 P 0.40594(5) 0.34754(5) 0.25433(2) 0.01211(11) Uani 1 1 d .
O4 O 0.44655(17) 0.24560(14) 0.09529(7) 0.0273(4) Uani 1 1 d .
C5 C 0.2271(2) 0.19870(18) 0.26337(10) 0.0153(4) Uani 1 1 d .
O5 O 0.11807(14) 0.21838(13) 0.27912(8) 0.0224(4) Uani 1 1 d .
C6 C 0.55550(18) 0.37204(18) 0.27452(10) 0.0140(4) Uani 1 1 d .
H6A H 0.5401 0.3716 0.3217 0.017 Uiso 1 1 calc R
H6B H 0.5824 0.4473 0.2547 0.017 Uiso 1 1 calc R
C7 C 0.45119(19) -0.11509(18) 0.22996(11) 0.0177(5) Uani 1 1 d .
H7A H 0.4779 -0.1370 0.1859 0.021 Uiso 1 1 calc R
H7B H 0.4125 -0.1802 0.2584 0.021 Uiso 1 1 calc R
C10 C 0.77581(19) 0.27925(18) 0.31231(10) 0.0151(4) Uani 1 1 d .
H10 H 0.8586 0.2376 0.2992 0.018 Uiso 1 1 calc R
C11 C 0.7073(2) 0.22001(19) 0.37738(10) 0.0171(5) Uani 1 1 d .
H11A H 0.6242 0.2584 0.3920 0.021 Uiso 1 1 calc R
H11B H 0.6924 0.1424 0.3722 0.021 Uiso 1 1 calc R
C12 C 0.7849(2) 0.2193(2) 0.42809(11) 0.0230(5) Uani 1 1 d .
H12A H 0.7377 0.1826 0.4696 0.028 Uiso 1 1 calc R
H12B H 0.8655 0.1761 0.4151 0.028 Uiso 1 1 calc R
C14 C 0.8810(2) 0.3976(2) 0.37213(11) 0.0221(5) Uani 1 1 d .
H14A H 0.9650 0.3604 0.3580 0.026 Uiso 1 1 calc R
H14B H 0.8940 0.4752 0.3780 0.026 Uiso 1 1 calc R
C13 C 0.8125(2) 0.3373(2) 0.43616(11) 0.0229(5) Uani 1 1 d .
H13A H 0.8655 0.3348 0.4679 0.028 Uiso 1 1 calc R
H13B H 0.7323 0.3787 0.4527 0.028 Uiso 1 1 calc R
C15 C 0.8063(2) 0.39810(19) 0.32028(11) 0.0203(5) Uani 1 1 d .
H15A H 0.8561 0.4333 0.2789 0.024 Uiso 1 1 calc R
H15B H 0.7266 0.4430 0.3320 0.024 Uiso 1 1 calc R
C20 C 0.79038(19) 0.34688(18) 0.17722(10) 0.0153(4) Uani 1 1 d .
H20 H 0.8129 0.4173 0.1907 0.018 Uiso 1 1 calc R
C21 C 0.9143(2) 0.2782(2) 0.15556(11) 0.0205(5) Uani 1 1 d .
H21A H 0.9608 0.2683 0.1903 0.025 Uiso 1 1 calc R
H21B H 0.8941 0.2036 0.1477 0.025 Uiso 1 1 calc R
C22 C 0.9987(2) 0.3350(2) 0.09415(11) 0.0258(5) Uani 1 1 d .
H22A H 1.0274 0.4056 0.1033 0.031 Uiso 1 1 calc R
H22B H 1.0743 0.2861 0.0801 0.031 Uiso 1 1 calc R
C23 C 0.9281(2) 0.3587(2) 0.04086(11) 0.0265(6) Uani 1 1 d .
H23A H 0.9034 0.2877 0.0300 0.032 Uiso 1 1 calc R
H23B H 0.9841 0.3958 0.0020 0.032 Uiso 1 1 calc R
C24 C 0.8100(2) 0.4332(2) 0.06149(10) 0.0226(5) Uani 1 1 d .
H24A H 0.7644 0.4466 0.0264 0.027 Uiso 1 1 calc R
H24B H 0.8352 0.5060 0.0696 0.027 Uiso 1 1 calc R
C25 C 0.7220(2) 0.37918(19) 0.12253(10) 0.0176(5) Uani 1 1 d .
H25A H 0.6502 0.4318 0.1368 0.021 Uiso 1 1 calc R
H25B H 0.6875 0.3118 0.1126 0.021 Uiso 1 1 calc R
C30 C 0.70684(19) -0.18706(18) 0.21375(10) 0.0151(4) Uani 1 1 d .
H30 H 0.6616 -0.2583 0.2223 0.018 Uiso 1 1 calc R
C31 C 0.8290(2) -0.2135(2) 0.23784(11) 0.0212(5) Uani 1 1 d .
H31A H 0.8828 -0.1482 0.2261 0.025 Uiso 1 1 calc R
H31B H 0.8079 -0.2294 0.2852 0.025 Uiso 1 1 calc R
C32 C 0.9016(2) -0.3144(2) 0.20820(12) 0.0261(5) Uani 1 1 d .
H32A H 0.9810 -0.3288 0.2232 0.031 Uiso 1 1 calc R
H32B H 0.8502 -0.3808 0.2229 0.031 Uiso 1 1 calc R
C33 C 0.9326(2) -0.2955(2) 0.13518(12) 0.0301(6) Uani 1 1 d .
H33A H 0.9716 -0.3648 0.1177 0.036 Uiso 1 1 calc R
H33B H 0.9945 -0.2364 0.1202 0.036 Uiso 1 1 calc R
C34 C 0.8144(3) -0.2617(2) 0.11009(12) 0.0306(6) Uani 1 1 d .
H34A H 0.7577 -0.3250 0.1199 0.037 Uiso 1 1 calc R
H34B H 0.8384 -0.2438 0.0628 0.037 Uiso 1 1 calc R
C35 C 0.7435(2) -0.1605(2) 0.14015(11) 0.0237(5) Uani 1 1 d .
H35A H 0.6665 -0.1415 0.1235 0.028 Uiso 1 1 calc R
H35B H 0.7979 -0.0956 0.1284 0.028 Uiso 1 1 calc R
C40 C 0.5541(2) -0.14661(18) 0.34121(10) 0.0156(4) Uani 1 1 d .
H40 H 0.4673 -0.1159 0.3594 0.019 Uiso 1 1 calc R
C41 C 0.6359(2) -0.1121(2) 0.38394(10) 0.0190(5) Uani 1 1 d .
H41A H 0.6399 -0.0300 0.3786 0.023 Uiso 1 1 calc R
H41B H 0.7230 -0.1440 0.3707 0.023 Uiso 1 1 calc R
C42 C 0.5804(2) -0.1533(2) 0.45491(11) 0.0258(5) Uani 1 1 d .
H42A H 0.6366 -0.1341 0.4815 0.031 Uiso 1 1 calc R
H42B H 0.4969 -0.1153 0.4693 0.031 Uiso 1 1 calc R
C43 C 0.5655(3) -0.2787(2) 0.46451(11) 0.0296(6) Uani 1 1 d .
H43A H 0.6501 -0.3168 0.4549 0.035 Uiso 1 1 calc R
H43B H 0.5248 -0.3018 0.5100 0.035 Uiso 1 1 calc R
C44 C 0.4865(2) -0.3140(2) 0.42155(11) 0.0281(6) Uani 1 1 d .
H44A H 0.3990 -0.2829 0.4345 0.034 Uiso 1 1 calc R
H44B H 0.4835 -0.3962 0.4271 0.034 Uiso 1 1 calc R
C45 C 0.5416(2) -0.27367(19) 0.35070(11) 0.0208(5) Uani 1 1 d .
H45A H 0.4858 -0.2941 0.3241 0.025 Uiso 1 1 calc R
H45B H 0.6257 -0.3107 0.3365 0.025 Uiso 1 1 calc R
C50 C 0.26973(19) -0.02521(18) 0.15880(10) 0.0147(4) Uani 1 1 d .
H50 H 0.2370 -0.1020 0.1676 0.018 Uiso 1 1 calc R
C51 C 0.3717(2) -0.0222(2) 0.09576(10) 0.0195(5) Uani 1 1 d .
H51A H 0.4088 0.0519 0.0858 0.023 Uiso 1 1 calc R
H51B H 0.4400 -0.0784 0.1011 0.023 Uiso 1 1 calc R
C52 C 0.3167(2) -0.0459(2) 0.04006(11) 0.0230(5) Uani 1 1 d .
H52A H 0.3835 -0.0394 -0.0001 0.028 Uiso 1 1 calc R
H52B H 0.2880 -0.1232 0.0479 0.028 Uiso 1 1 calc R
C53 C 0.2064(2) 0.0342(2) 0.03198(11) 0.0274(6) Uani 1 1 d .
H53A H 0.1710 0.0147 -0.0033 0.033 Uiso 1 1 calc R
H53B H 0.2363 0.1109 0.0204 0.033 Uiso 1 1 calc R
C54 C 0.1040(2) 0.0287(2) 0.09413(11) 0.0258(5) Uani 1 1 d .
H54A H 0.0697 -0.0466 0.1039 0.031 Uiso 1 1 calc R
H54B H 0.0340 0.0829 0.0886 0.031 Uiso 1 1 calc R
C55 C 0.1573(2) 0.0548(2) 0.15030(10) 0.0204(5) Uani 1 1 d .
H55A H 0.0902 0.0480 0.1903 0.024 Uiso 1 1 calc R
H55B H 0.1850 0.1324 0.1422 0.024 Uiso 1 1 calc R
C60 C 0.19275(19) -0.05020(18) 0.29651(10) 0.0159(4) Uani 1 1 d .
H60 H 0.1179 -0.0040 0.2875 0.019 Uiso 1 1 calc R
C61 C 0.1564(2) -0.1714(2) 0.30055(11) 0.0244(5) Uani 1 1 d .
H61A H 0.2232 -0.2222 0.3138 0.029 Uiso 1 1 calc R
H61B H 0.1489 -0.1878 0.2578 0.029 Uiso 1 1 calc R
C62 C 0.0299(2) -0.1908(2) 0.34947(12) 0.0299(6) Uani 1 1 d .
H62A H -0.0378 -0.1449 0.3338 0.036 Uiso 1 1 calc R
H62B H 0.0094 -0.2699 0.3530 0.036 Uiso 1 1 calc R
C63 C 0.0333(2) -0.1616(2) 0.41528(12) 0.0280(6) Uani 1 1 d .
H63A H 0.0919 -0.2147 0.4338 0.034 Uiso 1 1 calc R
H63B H -0.0520 -0.1685 0.4439 0.034 Uiso 1 1 calc R
C64 C 0.0757(2) -0.0441(2) 0.41169(12) 0.0280(6) Uani 1 1 d .
H64A H 0.0841 -0.0298 0.4547 0.034 Uiso 1 1 calc R
H64B H 0.0109 0.0096 0.3988 0.034 Uiso 1 1 calc R
C65 C 0.2025(2) -0.0262(2) 0.36332(10) 0.0198(5) Uani 1 1 d .
H65A H 0.2688 -0.0762 0.3776 0.024 Uiso 1 1 calc R
H65B H 0.2269 0.0516 0.3612 0.024 Uiso 1 1 calc R
C70 C 0.3942(2) 0.45382(18) 0.18507(10) 0.0161(4) Uani 1 1 d .
H70 H 0.4479 0.4211 0.1469 0.019 Uiso 1 1 calc R
C71 C 0.2600(2) 0.4632(2) 0.17213(11) 0.0225(5) Uani 1 1 d .
H71A H 0.2276 0.3879 0.1753 0.027 Uiso 1 1 calc R
H71B H 0.2022 0.5048 0.2047 0.027 Uiso 1 1 calc R
C72 C 0.2647(2) 0.5240(2) 0.10466(12) 0.0288(6) Uani 1 1 d .
H72A H 0.3162 0.4783 0.0722 0.035 Uiso 1 1 calc R
H72B H 0.1781 0.5329 0.0973 0.035 Uiso 1 1 calc R
C73 C 0.3206(3) 0.6382(2) 0.09595(13) 0.0312(6) Uani 1 1 d .
H73A H 0.2626 0.6875 0.1240 0.037 Uiso 1 1 calc R
H73B H 0.3287 0.6715 0.0509 0.037 Uiso 1 1 calc R
C74 C 0.4504(2) 0.6309(2) 0.11234(11) 0.0256(5) Uani 1 1 d .
H74A H 0.5114 0.5896 0.0809 0.031 Uiso 1 1 calc R
H74B H 0.4808 0.7068 0.1095 0.031 Uiso 1 1 calc R
C75 C 0.4431(2) 0.57203(19) 0.17987(10) 0.0198(5) Uani 1 1 d .
H75A H 0.3856 0.6153 0.2116 0.024 Uiso 1 1 calc R
H75B H 0.5279 0.5670 0.1895 0.024 Uiso 1 1 calc R
C80 C 0.28573(19) 0.39473(18) 0.32466(10) 0.0146(4) Uani 1 1 d .
H80 H 0.2014 0.3952 0.3138 0.018 Uiso 1 1 calc R
C81 C 0.3009(2) 0.51187(19) 0.34054(11) 0.0200(5) Uani 1 1 d .
H81A H 0.2969 0.5663 0.3027 0.024 Uiso 1 1 calc R
H81B H 0.3849 0.5156 0.3502 0.024 Uiso 1 1 calc R
C82 C 0.1977(2) 0.5433(2) 0.39834(11) 0.0223(5) Uani 1 1 d .
H82A H 0.2130 0.6179 0.4083 0.027 Uiso 1 1 calc R
H82B H 0.1144 0.5471 0.3871 0.027 Uiso 1 1 calc R
C83 C 0.1950(2) 0.4598(2) 0.45721(11) 0.0231(5) Uani 1 1 d .
H83A H 0.1239 0.4799 0.4924 0.028 Uiso 1 1 calc R
H83B H 0.2745 0.4621 0.4716 0.028 Uiso 1 1 calc R
C84 C 0.1799(2) 0.3426(2) 0.44259(10) 0.0210(5) Uani 1 1 d .
H84A H 0.0954 0.3379 0.4339 0.025 Uiso 1 1 calc R
H84B H 0.1854 0.2891 0.4807 0.025 Uiso 1 1 calc R
C85 C 0.2813(2) 0.31016(18) 0.38468(10) 0.0167(4) Uani 1 1 d .
H85A H 0.2640 0.2360 0.3749 0.020 Uiso 1 1 calc R
H85B H 0.3648 0.3047 0.3957 0.020 Uiso 1 1 calc R

loop_
_atom_site_aniso_label
_atom_site_aniso_U_11
_atom_site_aniso_U_22
_atom_site_aniso_U_33
_atom_site_aniso_U_23
_atom_site_aniso_U_13
_atom_site_aniso_U_12
Fe1 0.00964(14) 0.01245(16) 0.01190(15) -0.00276(11) -0.00159(11) 0.00019(11)
O1 0.0147(7) 0.0213(9) 0.0126(7) -0.0028(6) -0.0017(6) 0.0015(6)
P1 0.0101(2) 0.0132(3) 0.0111(2) -0.0026(2) -0.00161(19) -0.0005(2)
C1 0.0115(9) 0.0111(11) 0.0178(11) -0.0023(8) -0.0038(8) -0.0004(8)
Fe2 0.01000(14) 0.01203(16) 0.01243(15) -0.00289(11) -0.00226(11) 0.00031(11)
O2 0.0148(8) 0.0180(9) 0.0349(9) -0.0019(7) -0.0093(7) 0.0004(6)
P2 0.0098(2) 0.0128(3) 0.0140(3) -0.0028(2) -0.00214(19) 0.0009(2)
C2 0.0145(10) 0.0102(11) 0.0187(11) -0.0033(8) -0.0012(8) -0.0022(8)
C3 0.0187(11) 0.0130(11) 0.0192(11) -0.0024(9) -0.0028(9) -0.0013(9)
P3 0.0107(2) 0.0120(3) 0.0129(3) -0.0025(2) -0.0028(2) 0.0000(2)
O3 0.0425(10) 0.0241(10) 0.0137(8) -0.0051(7) -0.0025(7) 0.0000(8)
C4 0.0194(11) 0.0145(12) 0.0210(12) -0.0053(9) -0.0058(9) -0.0012(9)
P4 0.0112(2) 0.0125(3) 0.0130(3) -0.0031(2) -0.0031(2) 0.0006(2)
O4 0.0440(11) 0.0222(9) 0.0158(8) 0.0002(7) -0.0065(7) -0.0068(8)
C5 0.0179(11) 0.0124(11) 0.0164(10) -0.0039(8) -0.0043(8) -0.0004(8)
O5 0.0122(7) 0.0217(9) 0.0338(9) -0.0099(7) -0.0034(7) 0.0015(6)
C6 0.0131(10) 0.0137(11) 0.0160(10) -0.0028(8) -0.0039(8) -0.0005(8)
C7 0.0152(10) 0.0145(11) 0.0262(12) -0.0076(9) -0.0090(9) 0.0032(8)
C10 0.0129(10) 0.0188(12) 0.0143(10) -0.0048(9) -0.0034(8) 0.0000(8)
C11 0.0175(10) 0.0183(12) 0.0154(10) -0.0020(9) -0.0028(8) -0.0021(9)
C12 0.0254(12) 0.0272(14) 0.0162(11) -0.0021(10) -0.0053(9) 0.0008(10)
C14 0.0211(11) 0.0261(13) 0.0223(12) -0.0078(10) -0.0079(9) -0.0039(10)
C13 0.0213(11) 0.0303(14) 0.0197(11) -0.0090(10) -0.0069(9) 0.0006(10)
C15 0.0226(11) 0.0199(12) 0.0208(11) -0.0027(9) -0.0091(9) -0.0028(9)
C20 0.0131(10) 0.0174(12) 0.0144(10) -0.0026(8) -0.0004(8) -0.0021(8)
C21 0.0130(10) 0.0248(13) 0.0210(11) -0.0024(9) 0.0008(9) 0.0006(9)
C22 0.0170(11) 0.0257(14) 0.0290(13) -0.0025(10) 0.0065(10) -0.0040(10)
C23 0.0299(13) 0.0249(14) 0.0176(11) -0.0013(10) 0.0093(10) -0.0045(10)
C24 0.0283(12) 0.0222(13) 0.0141(11) 0.0018(9) -0.0002(9) -0.0025(10)
C25 0.0188(11) 0.0188(12) 0.0138(10) 0.0009(9) -0.0016(8) -0.0030(9)
C30 0.0143(10) 0.0126(11) 0.0178(11) -0.0034(8) -0.0016(8) 0.0008(8)
C31 0.0137(10) 0.0239(13) 0.0267(12) -0.0082(10) -0.0051(9) 0.0055(9)
C32 0.0198(11) 0.0228(13) 0.0368(14) -0.0085(11) -0.0088(10) 0.0081(10)
C33 0.0279(13) 0.0236(14) 0.0341(14) -0.0109(11) 0.0040(11) 0.0065(11)
C34 0.0428(15) 0.0270(14) 0.0198(12) -0.0088(10) -0.0036(11) 0.0123(12)
C35 0.0269(12) 0.0239(13) 0.0170(11) -0.0031(9) -0.0009(9) 0.0077(10)
C40 0.0152(10) 0.0168(11) 0.0139(10) -0.0006(8) -0.0022(8) -0.0001(8)
C41 0.0184(11) 0.0199(12) 0.0197(11) -0.0016(9) -0.0065(9) -0.0011(9)
C42 0.0313(13) 0.0274(14) 0.0200(12) -0.0034(10) -0.0081(10) -0.0001(11)
C43 0.0396(15) 0.0318(15) 0.0159(12) 0.0051(10) -0.0067(10) -0.0042(12)
C44 0.0368(14) 0.0218(14) 0.0229(12) 0.0050(10) -0.0029(11) -0.0096(11)
C45 0.0254(12) 0.0179(12) 0.0192(11) 0.0001(9) -0.0054(9) -0.0050(9)
C50 0.0139(10) 0.0169(11) 0.0137(10) -0.0034(8) -0.0027(8) -0.0014(8)
C51 0.0184(11) 0.0239(13) 0.0160(11) -0.0055(9) -0.0022(9) 0.0014(9)
C52 0.0292(13) 0.0254(13) 0.0150(11) -0.0068(9) -0.0043(9) 0.0008(10)
C53 0.0358(14) 0.0334(15) 0.0160(11) -0.0075(10) -0.0111(10) 0.0046(11)
C54 0.0216(12) 0.0358(15) 0.0232(12) -0.0091(11) -0.0104(10) 0.0054(10)
C55 0.0166(11) 0.0299(14) 0.0158(11) -0.0081(10) -0.0047(9) 0.0042(9)
C60 0.0131(10) 0.0174(12) 0.0164(10) -0.0003(8) -0.0024(8) -0.0008(8)
C61 0.0354(14) 0.0202(13) 0.0175(11) -0.0001(9) -0.0042(10) -0.0098(10)
C62 0.0249(13) 0.0284(15) 0.0357(14) 0.0083(11) -0.0084(11) -0.0126(11)
C63 0.0195(12) 0.0297(15) 0.0268(13) 0.0078(11) 0.0045(10) -0.0015(10)
C64 0.0232(12) 0.0301(15) 0.0239(13) -0.0022(10) 0.0070(10) 0.0002(10)
C65 0.0176(11) 0.0251(13) 0.0146(10) -0.0024(9) 0.0009(9) -0.0029(9)
C70 0.0176(10) 0.0156(11) 0.0158(10) -0.0023(8) -0.0049(8) -0.0004(8)
C71 0.0186(11) 0.0219(13) 0.0280(13) 0.0032(10) -0.0106(10) 0.0002(9)
C72 0.0288(13) 0.0257(14) 0.0352(14) 0.0076(11) -0.0189(11) -0.0029(11)
C73 0.0384(15) 0.0228(14) 0.0329(14) 0.0063(11) -0.0150(12) 0.0010(11)
C74 0.0347(14) 0.0161(13) 0.0261(12) 0.0016(10) -0.0082(10) -0.0054(10)
C75 0.0251(12) 0.0155(12) 0.0197(11) -0.0012(9) -0.0063(9) -0.0036(9)
C80 0.0108(9) 0.0184(12) 0.0151(10) -0.0061(9) -0.0027(8) 0.0029(8)
C81 0.0242(12) 0.0168(12) 0.0185(11) -0.0044(9) -0.0031(9) 0.0000(9)
C82 0.0231(12) 0.0225(13) 0.0214(12) -0.0080(10) -0.0054(9) 0.0087(10)
C83 0.0231(12) 0.0274(14) 0.0178(11) -0.0092(10) -0.0003(9) 0.0036(10)
C84 0.0183(11) 0.0263(13) 0.0170(11) -0.0035(9) -0.0004(9) -0.0022(9)
C85 0.0165(10) 0.0162(12) 0.0171(11) -0.0045(9) -0.0027(8) 0.0009(8)

loop_
_atom_type_symbol
_atom_type_description
_atom_type_scat_dispersion_real
_atom_type_scat_dispersion_imag
_atom_type_scat_source
C C 0.0033 0.0016 'International Tables Vol C Tables 4.2.6.8 and 6.1.1.4'
H H 0.0000 0.0000 'International Tables Vol C Tables 4.2.6.8 and 6.1.1.4'
O O 0.0106 0.0060 'International Tables Vol C Tables 4.2.6.8 and 6.1.1.4'
P P 0.1023 0.0942 'International Tables Vol C Tables 4.2.6.8 and 6.1.1.4'
Fe Fe 0.3463 0.8444 'International Tables Vol C Tables 4.2.6.8 and 6.1.1.4'

loop_
_geom_angle_atom_site_label_1
_geom_angle_atom_site_label_2
_geom_angle_atom_site_label_3
_geom_angle
C2 Fe1 C3 107.12(10)
C2 Fe1 C1 117.40(9)
C3 Fe1 C1 135.36(9)
C2 Fe1 P2 85.17(7)
C3 Fe1 P2 95.72(7)
C1 Fe1 P2 85.30(6)
C2 Fe1 P1 83.34(7)
C3 Fe1 P1 99.41(7)
C1 Fe1 P1 89.08(6)
P2 Fe1 P1 163.16(3)
C2 Fe1 Fe2 163.55(7)
C3 Fe1 Fe2 89.21(7)
C1 Fe1 Fe2 46.48(6)
P2 Fe1 Fe2 95.39(3)
P1 Fe1 Fe2 92.19(3)
C6 P1 C20 103.97(10)
C6 P1 C10 98.81(10)
C20 P1 C10 101.49(10)
C6 P1 Fe1 116.73(7)
C20 P1 Fe1 116.99(7)
C10 P1 Fe1 116.16(7)
O1 C1 Fe1 135.35(17)
O1 C1 Fe2 136.53(16)
Fe1 C1 Fe2 88.11(9)
C5 Fe2 C4 108.22(10)
C5 Fe2 C1 112.89(9)
C4 Fe2 C1 138.65(9)
C5 Fe2 P3 83.95(7)
C4 Fe2 P3 96.59(7)
C1 Fe2 P3 91.94(6)
C5 Fe2 P4 84.03(7)
C4 Fe2 P4 91.27(7)
C1 Fe2 P4 88.75(6)
P3 Fe2 P4 167.22(2)
C5 Fe2 Fe1 158.10(7)
C4 Fe2 Fe1 93.66(7)
C1 Fe2 Fe1 45.41(6)
P3 Fe2 Fe1 92.85(3)
P4 Fe2 Fe1 96.70(3)
C7 P2 C40 100.31(10)
C7 P2 C30 98.44(10)
C40 P2 C30 103.47(10)
C7 P2 Fe1 113.47(8)
C40 P2 Fe1 117.18(7)
C30 P2 Fe1 120.62(7)
O2 C2 Fe1 176.29(19)
O3 C3 Fe1 176.8(2)
C7 P3 C50 100.46(10)
C7 P3 C60 104.78(11)
C50 P3 C60 100.08(10)
C7 P3 Fe2 117.03(7)
C50 P3 Fe2 117.41(7)
C60 P3 Fe2 114.66(7)
O4 C4 Fe2 174.8(2)
C6 P4 C70 105.25(10)
C6 P4 C80 102.25(9)
C70 P4 C80 105.41(10)
C6 P4 Fe2 114.07(7)
C70 P4 Fe2 113.43(7)
C80 P4 Fe2 115.23(7)
O5 C5 Fe2 176.22(19)
P4 C6 P1 115.40(11)
P4 C6 H6A 108.4
P1 C6 H6A 108.4
P4 C6 H6B 108.4
P1 C6 H6B 108.4
H6A C6 H6B 107.5
P3 C7 P2 115.39(12)
P3 C7 H7A 108.4
P2 C7 H7A 108.4
P3 C7 H7B 108.4
P2 C7 H7B 108.4
H7A C7 H7B 107.5
C11 C10 C15 110.09(17)
C11 C10 P1 111.17(14)
C15 C10 P1 114.89(15)
C11 C10 H10 106.7
C15 C10 H10 106.7
P1 C10 H10 106.7
C12 C11 C10 111.22(18)
C12 C11 H11A 109.4
C10 C11 H11A 109.4
C12 C11 H11B 109.4
C10 C11 H11B 109.4
H11A C11 H11B 108.0
C13 C12 C11 110.8(2)
C13 C12 H12A 109.5
C11 C12 H12A 109.5
C13 C12 H12B 109.5
C11 C12 H12B 109.5
H12A C12 H12B 108.1
C13 C14 C15 111.67(18)
C13 C14 H14A 109.3
C15 C14 H14A 109.3
C13 C14 H14B 109.3
C15 C14 H14B 109.3
H14A C14 H14B 107.9
C12 C13 C14 110.64(18)
C12 C13 H13A 109.5
C14 C13 H13A 109.5
C12 C13 H13B 109.5
C14 C13 H13B 109.5
H13A C13 H13B 108.1
C14 C15 C10 111.43(19)
C14 C15 H15A 109.3
C10 C15 H15A 109.3
C14 C15 H15B 109.3
C10 C15 H15B 109.3
H15A C15 H15B 108.0
C25 C20 C21 112.13(17)
C25 C20 P1 111.86(14)
C21 C20 P1 110.09(15)
C25 C20 H20 107.5
C21 C20 H20 107.5
P1 C20 H20 107.5
C22 C21 C20 111.77(19)
C22 C21 H21A 109.3
C20 C21 H21A 109.3
C22 C21 H21B 109.3
C20 C21 H21B 109.3
H21A C21 H21B 107.9
C23 C22 C21 111.01(19)
C23 C22 H22A 109.4
C21 C22 H22A 109.4
C23 C22 H22B 109.4
C21 C22 H22B 109.4
H22A C22 H22B 108.0
C22 C23 C24 110.60(19)
C22 C23 H23A 109.5
C24 C23 H23A 109.5
C22 C23 H23B 109.5
C24 C23 H23B 109.5
H23A C23 H23B 108.1
C23 C24 C25 111.04(19)
C23 C24 H24A 109.4
C25 C24 H24A 109.4
C23 C24 H24B 109.4
C25 C24 H24B 109.4
H24A C24 H24B 108.0
C20 C25 C24 112.11(18)
C20 C25 H25A 109.2
C24 C25 H25A 109.2
C20 C25 H25B 109.2
C24 C25 H25B 109.2
H25A C25 H25B 107.9
C31 C30 C35 108.12(18)
C31 C30 P2 115.99(15)
C35 C30 P2 114.27(16)
C31 C30 H30 105.9
C35 C30 H30 105.9
P2 C30 H30 105.9
C32 C31 C30 110.39(18)
C32 C31 H31A 109.6
C30 C31 H31A 109.6
C32 C31 H31B 109.6
C30 C31 H31B 109.6
H31A C31 H31B 108.1
C33 C32 C31 111.6(2)
C33 C32 H32A 109.3
C31 C32 H32A 109.3
C33 C32 H32B 109.3
C31 C32 H32B 109.3
H32A C32 H32B 108.0
C32 C33 C34 111.1(2)
C32 C33 H33A 109.4
C34 C33 H33A 109.4
C32 C33 H33B 109.4
C34 C33 H33B 109.4
H33A C33 H33B 108.0
C33 C34 C35 111.7(2)
C33 C34 H34A 109.3
C35 C34 H34A 109.3
C33 C34 H34B 109.3
C35 C34 H34B 109.3
H34A C34 H34B 107.9
C34 C35 C30 109.7(2)
C34 C35 H35A 109.7
C30 C35 H35A 109.7
C34 C35 H35B 109.7
C30 C35 H35B 109.7
H35A C35 H35B 108.2
C41 C40 C45 110.70(18)
C41 C40 P2 115.47(15)
C45 C40 P2 115.25(15)
C41 C40 H40 104.7
C45 C40 H40 104.7
P2 C40 H40 104.7
C40 C41 C42 110.37(18)
C40 C41 H41A 109.6
C42 C41 H41A 109.6
C40 C41 H41B 109.6
C42 C41 H41B 109.6
H41A C41 H41B 108.1
C43 C42 C41 111.27(19)
C43 C42 H42A 109.4
C41 C42 H42A 109.4
C43 C42 H42B 109.4
C41 C42 H42B 109.4
H42A C42 H42B 108.0
C44 C43 C42 111.7(2)
C44 C43 H43A 109.3
C42 C43 H43A 109.3
C44 C43 H43B 109.3
C42 C43 H43B 109.3
H43A C43 H43B 107.9
C43 C44 C45 111.2(2)
C43 C44 H44A 109.4
C45 C44 H44A 109.4
C43 C44 H44B 109.4
C45 C44 H44B 109.4
H44A C44 H44B 108.0
C44 C45 C40 110.57(18)
C44 C45 H45A 109.5
C40 C45 H45A 109.5
C44 C45 H45B 109.5
C40 C45 H45B 109.5
H45A C45 H45B 108.1
C51 C50 C55 110.49(18)
C51 C50 P3 114.32(14)
C55 C50 P3 111.85(14)
C51 C50 H50 106.6
C55 C50 H50 106.6
P3 C50 H50 106.6
C52 C51 C50 111.30(18)
C52 C51 H51A 109.4
C50 C51 H51A 109.4
C52 C51 H51B 109.4
C50 C51 H51B 109.4
H51A C51 H51B 108.0
C53 C52 C51 111.66(19)
C53 C52 H52A 109.3
C51 C52 H52A 109.3
C53 C52 H52B 109.3
C51 C52 H52B 109.3
H52A C52 H52B 107.9
C52 C53 C54 110.3(2)
C52 C53 H53A 109.6
C54 C53 H53A 109.6
C52 C53 H53B 109.6
C54 C53 H53B 109.6
H53A C53 H53B 108.1
C53 C54 C55 110.84(19)
C53 C54 H54A 109.5
C55 C54 H54A 109.5
C53 C54 H54B 109.5
C55 C54 H54B 109.5
H54A C54 H54B 108.1
C54 C55 C50 111.03(18)
C54 C55 H55A 109.4
C50 C55 H55A 109.4
C54 C55 H55B 109.4
C50 C55 H55B 109.4
H55A C55 H55B 108.0
C65 C60 C61 108.82(18)
C65 C60 P3 113.86(14)
C61 C60 P3 117.31(15)
C65 C60 H60 105.2
C61 C60 H60 105.2
P3 C60 H60 105.2
C60 C61 C62 110.0(2)
C60 C61 H61A 109.7
C62 C61 H61A 109.7
C60 C61 H61B 109.7
C62 C61 H61B 109.7
H61A C61 H61B 108.2
C63 C62 C61 112.2(2)
C63 C62 H62A 109.2
C61 C62 H62A 109.2
C63 C62 H62B 109.2
C61 C62 H62B 109.2
H62A C62 H62B 107.9
C62 C63 C64 111.3(2)
C62 C63 H63A 109.4
C64 C63 H63A 109.4
C62 C63 H63B 109.4
C64 C63 H63B 109.4
H63A C63 H63B 108.0
C63 C64 C65 111.4(2)
C63 C64 H64A 109.4
C65 C64 H64A 109.4
C63 C64 H64B 109.4
C65 C64 H64B 109.4
H64A C64 H64B 108.0
C64 C65 C60 110.35(19)
C64 C65 H65A 109.6
C60 C65 H65A 109.6
C64 C65 H65B 109.6
C60 C65 H65B 109.6
H65A C65 H65B 108.1
C71 C70 C75 109.03(19)
C71 C70 P4 111.79(15)
C75 C70 P4 121.47(15)
C71 C70 H70 104.2
C75 C70 H70 104.2
P4 C70 H70 104.2
C72 C71 C70 109.41(18)
C72 C71 H71A 109.8
C70 C71 H71A 109.8
C72 C71 H71B 109.8
C70 C71 H71B 109.8
H71A C71 H71B 108.2
C73 C72 C71 112.0(2)
C73 C72 H72A 109.2
C71 C72 H72A 109.2
C73 C72 H72B 109.2
C71 C72 H72B 109.2
H72A C72 H72B 107.9
C72 C73 C74 111.7(2)
C72 C73 H73A 109.3
C74 C73 H73A 109.3
C72 C73 H73B 109.3
C74 C73 H73B 109.3
H73A C73 H73B 107.9
C75 C74 C73 110.7(2)
C75 C74 H74A 109.5
C73 C74 H74A 109.5
C75 C74 H74B 109.5
C73 C74 H74B 109.5
H74A C74 H74B 108.1
C74 C75 C70 109.94(18)
C74 C75 H75A 109.7
C70 C75 H75A 109.7
C74 C75 H75B 109.7
C70 C75 H75B 109.7
H75A C75 H75B 108.2
C81 C80 C85 109.89(17)
C81 C80 P4 115.57(15)
C85 C80 P4 110.56(14)
C81 C80 H80 106.8
C85 C80 H80 106.8
P4 C80 H80 106.8
C80 C81 C82 111.70(18)
C80 C81 H81A 109.3
C82 C81 H81A 109.3
C80 C81 H81B 109.3
C82 C81 H81B 109.3
H81A C81 H81B 107.9
C83 C82 C81 111.82(19)
C83 C82 H82A 109.3
C81 C82 H82A 109.3
C83 C82 H82B 109.3
C81 C82 H82B 109.3
H82A C82 H82B 107.9
C82 C83 C84 110.89(19)
C82 C83 H83A 109.5
C84 C83 H83A 109.5
C82 C83 H83B 109.5
C84 C83 H83B 109.5
H83A C83 H83B 108.0
C83 C84 C85 111.90(18)
C83 C84 H84A 109.2
C85 C84 H84A 109.2
C83 C84 H84B 109.2
C85 C84 H84B 109.2
H84A C84 H84B 107.9
C84 C85 C80 112.39(18)
C84 C85 H85A 109.1
C80 C85 H85A 109.1
C84 C85 H85B 109.1
C80 C85 H85B 109.1
H85A C85 H85B 107.9

loop_
_geom_bond_atom_site_label_1
_geom_bond_atom_site_label_2
_geom_bond_distance
Fe1 C2 1.744(2)
Fe1 C3 1.802(2)
Fe1 C1 1.967(2)
Fe1 P2 2.2349(10)
Fe1 P1 2.2557(9)
Fe1 Fe2 2.7613(10)
O1 C1 1.195(2)
P1 C6 1.852(2)
P1 C20 1.865(2)
P1 C10 1.873(2)
C1 Fe2 2.003(2)
Fe2 C5 1.748(2)
Fe2 C4 1.801(2)
Fe2 P3 2.2550(9)
Fe2 P4 2.2558(10)
O2 C2 1.172(3)
P2 C7 1.844(2)
P2 C40 1.871(2)
P2 C30 1.873(2)
C3 O3 1.156(3)
P3 C7 1.843(2)
P3 C50 1.871(2)
P3 C60 1.876(2)
C4 O4 1.158(3)
P4 C6 1.836(2)
P4 C70 1.867(2)
P4 C80 1.877(2)
C5 O5 1.172(3)
C6 H6A 0.9900
C6 H6B 0.9900
C7 H7A 0.9900
C7 H7B 0.9900
C10 C11 1.539(3)
C10 C15 1.540(3)
C10 H10 1.0000
C11 C12 1.531(3)
C11 H11A 0.9900
C11 H11B 0.9900
C12 C13 1.521(3)
C12 H12A 0.9900
C12 H12B 0.9900
C14 C13 1.528(3)
C14 C15 1.529(3)
C14 H14A 0.9900
C14 H14B 0.9900
C13 H13A 0.9900
C13 H13B 0.9900
C15 H15A 0.9900
C15 H15B 0.9900
C20 C25 1.535(3)
C20 C21 1.541(3)
C20 H20 1.0000
C21 C22 1.536(3)
C21 H21A 0.9900
C21 H21B 0.9900
C22 C23 1.515(4)
C22 H22A 0.9900
C22 H22B 0.9900
C23 C24 1.529(3)
C23 H23A 0.9900
C23 H23B 0.9900
C24 C25 1.536(3)
C24 H24A 0.9900
C24 H24B 0.9900
C25 H25A 0.9900
C25 H25B 0.9900
C30 C31 1.539(3)
C30 C35 1.540(3)
C30 H30 1.0000
C31 C32 1.533(3)
C31 H31A 0.9900
C31 H31B 0.9900
C32 C33 1.522(4)
C32 H32A 0.9900
C32 H32B 0.9900
C33 C34 1.523(4)
C33 H33A 0.9900
C33 H33B 0.9900
C34 C35 1.534(3)
C34 H34A 0.9900
C34 H34B 0.9900
C35 H35A 0.9900
C35 H35B 0.9900
C40 C41 1.535(3)
C40 C45 1.539(3)
C40 H40 1.0000
C41 C42 1.540(3)
C41 H41A 0.9900
C41 H41B 0.9900
C42 C43 1.522(4)
C42 H42A 0.9900
C42 H42B 0.9900
C43 C44 1.521(3)
C43 H43A 0.9900
C43 H43B 0.9900
C44 C45 1.535(3)
C44 H44A 0.9900
C44 H44B 0.9900
C45 H45A 0.9900
C45 H45B 0.9900
C50 C51 1.538(3)
C50 C55 1.539(3)
C50 H50 1.0000
C51 C52 1.528(3)
C51 H51A 0.9900
C51 H51B 0.9900
C52 C53 1.519(3)
C52 H52A 0.9900
C52 H52B 0.9900
C53 C54 1.527(3)
C53 H53A 0.9900
C53 H53B 0.9900
C54 C55 1.536(3)
C54 H54A 0.9900
C54 H54B 0.9900
C55 H55A 0.9900
C55 H55B 0.9900
C60 C65 1.534(3)
C60 C61 1.535(3)
C60 H60 1.0000
C61 C62 1.539(3)
C61 H61A 0.9900
C61 H61B 0.9900
C62 C63 1.514(4)
C62 H62A 0.9900
C62 H62B 0.9900
C63 C64 1.515(4)
C63 H63A 0.9900
C63 H63B 0.9900
C64 C65 1.534(3)
C64 H64A 0.9900
C64 H64B 0.9900
C65 H65A 0.9900
C65 H65B 0.9900
C70 C71 1.546(3)
C70 C75 1.546(3)
C70 H70 1.0000
C71 C72 1.537(3)
C71 H71A 0.9900
C71 H71B 0.9900
C72 C73 1.523(4)
C72 H72A 0.9900
C72 H72B 0.9900
C73 C74 1.531(4)
C73 H73A 0.9900
C73 H73B 0.9900
C74 C75 1.526(3)
C74 H74A 0.9900
C74 H74B 0.9900
C75 H75A 0.9900
C75 H75B 0.9900
C80 C81 1.531(3)
C80 C85 1.539(3)
C80 H80 1.0000
C81 C82 1.538(3)
C81 H81A 0.9900
C81 H81B 0.9900
C82 C83 1.516(3)
C82 H82A 0.9900
C82 H82B 0.9900
C83 C84 1.522(3)
C83 H83A 0.9900
C83 H83B 0.9900
C84 C85 1.532(3)
C84 H84A 0.9900
C84 H84B 0.9900
C85 H85A 0.9900
C85 H85B 0.9900

loop_
_geom_torsion_atom_site_label_1
_geom_torsion_atom_site_label_2
_geom_torsion_atom_site_label_3
_geom_torsion_atom_site_label_4
_geom_torsion
C2 Fe1 P1 C6 -146.84(10)
C3 Fe1 P1 C6 106.84(11)
C1 Fe1 P1 C6 -29.11(10)
P2 Fe1 P1 C6 -99.50(11)
Fe2 Fe1 P1 C6 17.28(8)
C2 Fe1 P1 C20 89.12(11)
C3 Fe1 P1 C20 -17.21(11)
C1 Fe1 P1 C20 -153.15(10)
P2 Fe1 P1 C20 136.45(10)
Fe2 Fe1 P1 C20 -106.77(8)
C2 Fe1 P1 C10 -30.83(10)
C3 Fe1 P1 C10 -137.15(10)
C1 Fe1 P1 C10 86.90(10)
P2 Fe1 P1 C10 16.50(11)
Fe2 Fe1 P1 C10 133.29(7)
C2 Fe1 C1 O1 -4.9(3)
C3 Fe1 C1 O1 170.6(2)
P2 Fe1 C1 O1 77.2(2)
P1 Fe1 C1 O1 -86.9(2)
Fe2 Fe1 C1 O1 179.2(3)
C2 Fe1 C1 Fe2 175.91(8)
C3 Fe1 C1 Fe2 -8.61(15)
P2 Fe1 C1 Fe2 -102.00(6)
P1 Fe1 C1 Fe2 93.89(6)
O1 C1 Fe2 C5 -2.8(3)
Fe1 C1 Fe2 C5 176.34(8)
O1 C1 Fe2 C4 170.6(2)
Fe1 C1 Fe2 C4 -10.18(16)
O1 C1 Fe2 P3 -87.1(2)
Fe1 C1 Fe2 P3 92.09(6)
O1 C1 Fe2 P4 80.1(2)
Fe1 C1 Fe2 P4 -100.68(6)
O1 C1 Fe2 Fe1 -179.2(3)
C2 Fe1 Fe2 C5 -22.0(3)
C3 Fe1 Fe2 C5 164.9(2)
C1 Fe1 Fe2 C5 -9.1(2)
P2 Fe1 Fe2 C5 69.21(19)
P1 Fe1 Fe2 C5 -95.73(19)
C2 Fe1 Fe2 C4 160.4(3)
C3 Fe1 Fe2 C4 -12.76(10)
C1 Fe1 Fe2 C4 173.28(11)
P2 Fe1 Fe2 C4 -108.43(7)
P1 Fe1 Fe2 C4 86.63(7)
C2 Fe1 Fe2 C1 -12.9(3)
C3 Fe1 Fe2 C1 173.96(11)
P2 Fe1 Fe2 C1 78.29(8)
P1 Fe1 Fe2 C1 -86.65(8)
C2 Fe1 Fe2 P3 -102.8(2)
C3 Fe1 Fe2 P3 84.04(7)
C1 Fe1 Fe2 P3 -89.92(8)
P2 Fe1 Fe2 P3 -11.63(2)
P1 Fe1 Fe2 P3 -176.57(2)
C2 Fe1 Fe2 P4 68.7(2)
C3 Fe1 Fe2 P4 -104.47(7)
C1 Fe1 Fe2 P4 81.57(8)
P2 Fe1 Fe2 P4 159.86(2)
P1 Fe1 Fe2 P4 -5.08(2)
C2 Fe1 P2 C7 -173.84(10)
C3 Fe1 P2 C7 -67.07(11)
C1 Fe1 P2 C7 68.10(10)
P1 Fe1 P2 C7 139.03(10)
Fe2 Fe1 P2 C7 22.67(8)
C2 Fe1 P2 C40 69.91(10)
C3 Fe1 P2 C40 176.67(10)
C1 Fe1 P2 C40 -48.15(10)
P1 Fe1 P2 C40 22.78(12)
Fe2 Fe1 P2 C40 -93.58(8)
C2 Fe1 P2 C30 -57.55(11)
C3 Fe1 P2 C30 49.22(11)
C1 Fe1 P2 C30 -175.60(10)
P1 Fe1 P2 C30 -104.68(11)
Fe2 Fe1 P2 C30 138.96(8)
C3 Fe1 C2 O2 28(3)
C1 Fe1 C2 O2 -156(3)
P2 Fe1 C2 O2 122(3)
P1 Fe1 C2 O2 -70(3)
Fe2 Fe1 C2 O2 -145(3)
C2 Fe1 C3 O3 12(4)
C1 Fe1 C3 O3 -164(4)
P2 Fe1 C3 O3 -75(4)
P1 Fe1 C3 O3 98(4)
Fe2 Fe1 C3 O3 -170(4)
C5 Fe2 P3 C7 -158.71(11)
C4 Fe2 P3 C7 93.57(11)
C1 Fe2 P3 C7 -45.89(10)
P4 Fe2 P3 C7 -138.80(13)
Fe1 Fe2 P3 C7 -0.45(9)
C5 Fe2 P3 C50 81.68(10)
C4 Fe2 P3 C50 -26.04(10)
C1 Fe2 P3 C50 -165.50(9)
P4 Fe2 P3 C50 101.59(13)
Fe1 Fe2 P3 C50 -120.06(7)
C5 Fe2 P3 C60 -35.39(11)
C4 Fe2 P3 C60 -143.10(11)
C1 Fe2 P3 C60 77.43(10)
P4 Fe2 P3 C60 -15.47(15)
Fe1 Fe2 P3 C60 122.87(8)
C5 Fe2 C4 O4 44(2)
C1 Fe2 C4 O4 -130(2)
P3 Fe2 C4 O4 130(2)
P4 Fe2 C4 O4 -40(2)
Fe1 Fe2 C4 O4 -137(2)
C5 Fe2 P4 C6 150.76(10)
C4 Fe2 P4 C6 -101.05(10)
C1 Fe2 P4 C6 37.59(9)
P3 Fe2 P4 C6 130.85(12)
Fe1 Fe2 P4 C6 -7.21(8)
C5 Fe2 P4 C70 -88.74(10)
C4 Fe2 P4 C70 19.44(10)
C1 Fe2 P4 C70 158.08(9)
P3 Fe2 P4 C70 -108.66(13)
Fe1 Fe2 P4 C70 113.28(7)
C5 Fe2 P4 C80 32.89(11)
C4 Fe2 P4 C80 141.08(10)
C1 Fe2 P4 C80 -80.28(10)
P3 Fe2 P4 C80 12.98(14)
Fe1 Fe2 P4 C80 -125.08(8)
C4 Fe2 C5 O5 7(3)
C1 Fe2 C5 O5 -178(100)
P3 Fe2 C5 O5 -88(3)
P4 Fe2 C5 O5 96(3)
Fe1 Fe2 C5 O5 -171(3)
C70 P4 C6 P1 -104.46(13)
C80 P4 C6 P1 145.59(12)
Fe2 P4 C6 P1 20.51(14)
C20 P1 C6 P4 104.22(13)
C10 P1 C6 P4 -151.53(12)
Fe1 P1 C6 P4 -26.24(14)
C50 P3 C7 P2 144.78(12)
C60 P3 C7 P2 -111.76(13)
Fe2 P3 C7 P2 16.49(15)
C40 P2 C7 P3 98.53(14)
C30 P2 C7 P3 -156.02(13)
Fe1 P2 C7 P3 -27.29(15)
C6 P1 C10 C11 73.90(16)
C20 P1 C10 C11 -179.79(15)
Fe1 P1 C10 C11 -51.78(16)
C6 P1 C10 C15 -51.95(17)
C20 P1 C10 C15 54.36(17)
Fe1 P1 C10 C15 -177.63(12)
C15 C10 C11 C12 -56.0(2)
P1 C10 C11 C12 175.57(15)
C10 C11 C12 C13 57.6(2)
C11 C12 C13 C14 -57.0(2)
C15 C14 C13 C12 56.0(3)
C13 C14 C15 C10 -55.2(3)
C11 C10 C15 C14 54.7(2)
P1 C10 C15 C14 -178.91(15)
C6 P1 C20 C25 -62.36(17)
C10 P1 C20 C25 -164.58(15)
Fe1 P1 C20 C25 67.95(16)
C6 P1 C20 C21 172.26(15)
C10 P1 C20 C21 70.04(16)
Fe1 P1 C20 C21 -57.43(16)
C25 C20 C21 C22 51.2(2)
P1 C20 C21 C22 176.38(16)
C20 C21 C22 C23 -55.2(3)
C21 C22 C23 C24 58.6(3)
C22 C23 C24 C25 -58.1(3)
C21 C20 C25 C24 -50.8(2)
P1 C20 C25 C24 -175.03(15)
C23 C24 C25 C20 54.2(3)
C7 P2 C30 C31 -162.42(17)
C40 P2 C30 C31 -59.62(18)
Fe1 P2 C30 C31 73.82(18)
C7 P2 C30 C35 70.77(18)
C40 P2 C30 C35 173.57(16)
Fe1 P2 C30 C35 -52.99(18)
C35 C30 C31 C32 -60.4(2)
P2 C30 C31 C32 169.80(16)
C30 C31 C32 C33 57.4(3)
C31 C32 C33 C34 -53.4(3)
C32 C33 C34 C35 54.1(3)
C33 C34 C35 C30 -58.4(3)
C31 C30 C35 C34 60.6(3)
P2 C30 C35 C34 -168.58(17)
C7 P2 C40 C41 -165.68(16)
C30 P2 C40 C41 92.96(17)
Fe1 P2 C40 C41 -42.41(18)
C7 P2 C40 C45 63.21(17)
C30 P2 C40 C45 -38.15(18)
Fe1 P2 C40 C45 -173.52(13)
C45 C40 C41 C42 -56.8(2)
P2 C40 C41 C42 169.99(16)
C40 C41 C42 C43 55.9(3)
C41 C42 C43 C44 -55.5(3)
C42 C43 C44 C45 55.5(3)
C43 C44 C45 C40 -56.0(3)
C41 C40 C45 C44 57.0(2)
P2 C40 C45 C44 -169.69(16)
C7 P3 C50 C51 -57.82(18)
C60 P3 C50 C51 -165.06(17)
Fe2 P3 C50 C51 70.22(17)
C7 P3 C50 C55 175.66(16)
C60 P3 C50 C55 68.42(17)
Fe2 P3 C50 C55 -56.30(16)
C55 C50 C51 C52 -54.5(2)
P3 C50 C51 C52 178.24(16)
C50 C51 C52 C53 55.9(3)
C51 C52 C53 C54 -57.0(3)
C52 C53 C54 C55 57.4(3)
C53 C54 C55 C50 -57.0(3)
C51 C50 C55 C54 55.2(2)
P3 C50 C55 C54 -176.18(16)
C7 P3 C60 C65 84.61(18)
C50 P3 C60 C65 -171.64(17)
Fe2 P3 C60 C65 -45.05(18)
C7 P3 C60 C61 -44.10(19)
C50 P3 C60 C61 59.65(19)
Fe2 P3 C60 C61 -173.76(15)
C65 C60 C61 C62 58.7(2)
P3 C60 C61 C62 -170.19(17)
C60 C61 C62 C63 -56.5(3)
C61 C62 C63 C64 53.8(3)
C62 C63 C64 C65 -54.2(3)
C63 C64 C65 C60 57.9(3)
C61 C60 C65 C64 -59.9(2)
P3 C60 C65 C64 167.24(16)
C6 P4 C70 C71 -166.59(15)
C80 P4 C70 C71 -58.93(17)
Fe2 P4 C70 C71 68.04(16)
C6 P4 C70 C75 -35.56(19)
C80 P4 C70 C75 72.10(19)
Fe2 P4 C70 C75 -160.92(15)
C75 C70 C71 C72 59.4(2)
P4 C70 C71 C72 -163.50(16)
C70 C71 C72 C73 -56.4(3)
C71 C72 C73 C74 54.1(3)
C72 C73 C74 C75 -54.8(3)
C73 C74 C75 C70 58.5(3)
C71 C70 C75 C74 -61.2(2)
P4 C70 C75 C74 166.63(16)
C6 P4 C80 C81 52.58(18)
C70 P4 C80 C81 -57.24(18)
Fe2 P4 C80 C81 176.89(14)
C6 P4 C80 C85 -73.03(16)
C70 P4 C80 C85 177.15(14)
Fe2 P4 C80 C85 51.28(16)
C85 C80 C81 C82 -54.5(2)
P4 C80 C81 C82 179.52(15)
C80 C81 C82 C83 56.3(3)
C81 C82 C83 C84 -55.4(3)
C82 C83 C84 C85 54.4(3)
C83 C84 C85 C80 -54.5(2)
C81 C80 C85 C84 53.9(2)
P4 C80 C85 C84 -177.32(14)
